data_7026814
loop_
_publ_author_name
'Hu, Yuan'
'Li, Qian-qian'
'Li, Hua'
'Guo, Qian-ni'
'Lu, Yun-guo'
'Li, Zao-ying'

_publ_section_title
;
 A novel class of Cd(II), Hg(II) turn-on and Cu(II), Zn(II) turn-off
 Schiff base fluorescent probes.
;
_journal_issue 47
_journal_name_full 'Dalton transactions (Cambridge, England : 2003)'
_journal_page_first 11344
_journal_page_last 11352
_journal_paper_doi 10.1039/c0dt00737d
_journal_volume 39
_journal_year 2010
_chemical_formula_sum 'C32 H24 Cu N6 O2'
_chemical_formula_weight 588.11
_chemical_name_systematic
;

?

;
_space_group_IT_number 2
_symmetry_cell_setting triclinic
_symmetry_space_group_name_Hall '-P 1'
_symmetry_space_group_name_H-M 'P -1'
_atom_sites_solution_hydrogens geom
_atom_sites_solution_primary direct
_atom_sites_solution_secondary difmap
_audit_creation_method SHELXL-97
_cell_angle_alpha 67.414(3)
_cell_angle_beta 80.191(4)
_cell_angle_gamma 85.300(4)
_cell_formula_units_Z 4
_cell_length_a 8.6290(18)
_cell_length_b 16.338(4)
_cell_length_c 20.422(4)
_cell_measurement_reflns_used 237
_cell_measurement_temperature 293(2)
_cell_measurement_theta_max 26
_cell_measurement_theta_min 2.5
_cell_volume 2619.0(10)
_computing_cell_refinement 'Bruker SMART'
_computing_data_collection 'Bruker SMART'
_computing_data_reduction 'Bruker SAINT'
_computing_molecular_graphics 'Bruker SHELXTL'
_computing_publication_material 'Bruker SHELXTL'
_computing_structure_refinement 'SHELXL-97 (Sheldrick, 1997)'
_computing_structure_solution 'SHELXS-97 (Sheldrick, 1990)'
_diffrn_ambient_temperature 293(2)
_diffrn_measured_fraction_theta_full 0.980
_diffrn_measured_fraction_theta_max 0.980
_diffrn_measurement_device_type 'CCD area detector'
_diffrn_measurement_method 'phi and omega scans'
_diffrn_radiation_monochromator graphite
_diffrn_radiation_source 'fine-focus sealed tube'
_diffrn_radiation_type MoK\a
_diffrn_radiation_wavelength 0.71073
_diffrn_reflns_av_R_equivalents 0.0226
_diffrn_reflns_av_sigmaI/netI 0.0519
_diffrn_reflns_limit_h_max 10
_diffrn_reflns_limit_h_min -10
_diffrn_reflns_limit_k_max 20
_diffrn_reflns_limit_k_min -20
_diffrn_reflns_limit_l_max 21
_diffrn_reflns_limit_l_min -25
_diffrn_reflns_number 15909
_diffrn_reflns_theta_full 26.50
_diffrn_reflns_theta_max 26.50
_diffrn_reflns_theta_min 2.03
_exptl_absorpt_coefficient_mu 0.877
_exptl_absorpt_correction_T_max 0.8170
_exptl_absorpt_correction_T_min 0.7665
_exptl_absorpt_correction_type multi-scan
_exptl_absorpt_process_details SADABS
_exptl_crystal_colour red
_exptl_crystal_density_diffrn 1.491
_exptl_crystal_density_method 'not measured'
_exptl_crystal_description block
_exptl_crystal_F_000 1212
_exptl_crystal_size_max 0.32
_exptl_crystal_size_mid 0.31
_exptl_crystal_size_min 0.24
_refine_diff_density_max 0.316
_refine_diff_density_min -0.440
_refine_diff_density_rms 0.057
_refine_ls_extinction_method none
_refine_ls_goodness_of_fit_ref 1.023
_refine_ls_hydrogen_treatment constr
_refine_ls_matrix_type full
_refine_ls_number_parameters 743
_refine_ls_number_reflns 10636
_refine_ls_number_restraints 0
_refine_ls_restrained_S_all 1.023
_refine_ls_R_factor_all 0.0821
_refine_ls_R_factor_gt 0.0439
_refine_ls_shift/su_max 0.001
_refine_ls_shift/su_mean 0.000
_refine_ls_structure_factor_coef Fsqd
_refine_ls_weighting_details 'calc w=1/[\s^2^(Fo^2^)+(0.0479P)^2^+0.0000P] where P=(Fo^2^+2Fc^2^)/3'
_refine_ls_weighting_scheme calc
_refine_ls_wR_factor_gt 0.1013
_refine_ls_wR_factor_ref 0.1151
_reflns_number_gt 6646
_reflns_number_total 10636
_reflns_threshold_expression >2sigma(I)
_cod_data_source_file c0dt00737d.txt
_cod_data_source_block ccdc-781632
_cod_depositor_comments
;
The following automatic conversions were performed:

'_symmetry_cell_setting' value 'Triclinic' changed to 'triclinic'
according to /home/saulius/struct/CIF-dictionaries/cif_core.dic
dictionary named 'cif_core.dic' version 2.4.2 from 2011-04-26.

Automatic conversion script
Id: cif_fix_values 1891 2012-01-12 08:04:46Z andrius 
;
_cod_original_cell_volume 2619.1(10)
_cod_original_sg_symbol_H-M P-1
_cod_database_code 7026814

loop_
_symmetry_equiv_pos_as_xyz
'x, y, z'
'-x, -y, -z'

loop_
_atom_site_label
_atom_site_type_symbol
_atom_site_fract_x
_atom_site_fract_y
_atom_site_fract_z
_atom_site_U_iso_or_equiv
_atom_site_adp_type
_atom_site_occupancy
_atom_site_symmetry_multiplicity
_atom_site_calc_flag
_atom_site_refinement_flags
C1 C 1.7790(4) 0.4048(2) 0.46908(17) 0.0569(9) Uani 1 1 d .
H1 H 1.8558 0.3642 0.4897 0.068 Uiso 1 1 calc R
C2 C 1.8027(4) 0.4955(2) 0.44861(16) 0.0530(8) Uani 1 1 d .
H2 H 1.8951 0.5146 0.4555 0.064 Uiso 1 1 calc R
C3 C 1.6917(3) 0.5562(2) 0.41866(16) 0.0518(8) Uani 1 1 d .
H3 H 1.7076 0.6164 0.4058 0.062 Uiso 1 1 calc R
C4 C 1.5525(3) 0.52761(18) 0.40710(14) 0.0368(7) Uani 1 1 d .
C5 C 1.5296(3) 0.43661(19) 0.42654(15) 0.0400(7) Uani 1 1 d .
C6 C 1.6454(4) 0.3753(2) 0.45925(17) 0.0543(9) Uani 1 1 d .
H6 H 1.6301 0.3148 0.4741 0.065 Uiso 1 1 calc R
C7 C 1.3128(3) 0.56017(17) 0.36399(13) 0.0337(6) Uani 1 1 d .
C8 C 1.2957(3) 0.46625(17) 0.38011(14) 0.0358(6) Uani 1 1 d .
C9 C 1.2014(3) 0.63369(17) 0.33664(14) 0.0341(6) Uani 1 1 d .
C10 C 1.2070(3) 0.71333(18) 0.34765(16) 0.0463(8) Uani 1 1 d .
H10 H 1.2740 0.7249 0.3741 0.056 Uiso 1 1 calc R
C11 C 1.0970(4) 0.77045(19) 0.31273(17) 0.0505(8) Uani 1 1 d .
H11 H 1.0741 0.8278 0.3110 0.061 Uiso 1 1 calc R
C12 C 1.0259(3) 0.72614(18) 0.28024(16) 0.0418(7) Uani 1 1 d .
C13 C 0.9041(3) 0.75014(19) 0.23830(15) 0.0436(7) Uani 1 1 d .
H13 H 0.8624 0.8076 0.2242 0.052 Uiso 1 1 calc R
C14 C 1.1698(3) 0.42368(17) 0.36555(14) 0.0361(7) Uani 1 1 d .
C15 C 1.1486(3) 0.33079(18) 0.39727(16) 0.0465(8) Uani 1 1 d .
H15 H 1.2030 0.2904 0.4322 0.056 Uiso 1 1 calc R
C16 C 1.0338(3) 0.31128(19) 0.36733(17) 0.0483(8) Uani 1 1 d .
H16 H 0.9951 0.2555 0.3778 0.058 Uiso 1 1 calc R
C17 C 0.9860(3) 0.39164(18) 0.31792(16) 0.0422(7) Uani 1 1 d .
C18 C 0.8697(3) 0.41327(19) 0.27250(15) 0.0448(7) Uani 1 1 d .
H18 H 0.8119 0.3688 0.2708 0.054 Uiso 1 1 calc R
C19 C 0.7273(3) 0.72296(18) 0.17546(15) 0.0412(7) Uani 1 1 d .
C20 C 0.7534(4) 0.7876(2) 0.10734(16) 0.0561(9) Uani 1 1 d .
H20 H 0.8529 0.8115 0.0886 0.067 Uiso 1 1 calc R
C21 C 0.6328(4) 0.8168(2) 0.06703(17) 0.0575(9) Uani 1 1 d .
H21 H 0.6518 0.8597 0.0209 0.069 Uiso 1 1 calc R
C22 C 0.4844(4) 0.7829(2) 0.09448(16) 0.0486(8) Uani 1 1 d .
C23 C 0.4562(4) 0.7203(2) 0.16323(16) 0.0517(8) Uani 1 1 d .
H23 H 0.3558 0.6979 0.1827 0.062 Uiso 1 1 calc R
C24 C 0.5780(4) 0.6912(2) 0.20309(16) 0.0490(8) Uani 1 1 d .
H24 H 0.5585 0.6492 0.2496 0.059 Uiso 1 1 calc R
C25 C 0.2226(4) 0.7775(3) 0.0734(2) 0.0795(12) Uani 1 1 d .
H25A H 0.2322 0.7145 0.0867 0.119 Uiso 1 1 calc R
H25B H 0.1595 0.8020 0.0357 0.119 Uiso 1 1 calc R
H25C H 0.1736 0.7906 0.1142 0.119 Uiso 1 1 calc R
C26 C 0.7202(4) 0.51168(18) 0.19077(16) 0.0438(7) Uani 1 1 d .
C27 C 0.7456(4) 0.5595(2) 0.11765(16) 0.0527(8) Uani 1 1 d .
H27 H 0.8430 0.5847 0.0956 0.063 Uiso 1 1 calc R
C28 C 0.6278(4) 0.5699(2) 0.07737(17) 0.0623(9) Uani 1 1 d .
H28 H 0.6462 0.6020 0.0281 0.075 Uiso 1 1 calc R
C29 C 0.4808(4) 0.5329(2) 0.10972(19) 0.0584(9) Uani 1 1 d .
C30 C 0.4538(4) 0.4870(2) 0.18278(18) 0.0572(9) Uani 1 1 d .
H30 H 0.3553 0.4635 0.2052 0.069 Uiso 1 1 calc R
C31 C 0.5729(4) 0.4761(2) 0.22259(17) 0.0528(8) Uani 1 1 d .
H31 H 0.5544 0.4441 0.2718 0.063 Uiso 1 1 calc R
C32 C 0.2254(5) 0.5052(3) 0.0935(2) 0.1118(17) Uani 1 1 d .
H32A H 0.2427 0.4422 0.1139 0.168 Uiso 1 1 calc R
H32B H 0.1624 0.5193 0.0560 0.168 Uiso 1 1 calc R
H32C H 0.1719 0.5252 0.1300 0.168 Uiso 1 1 calc R
C33 C 1.3142(3) -0.0744(2) 0.44856(15) 0.0492(8) Uani 1 1 d .
H33 H 1.4027 -0.1099 0.4611 0.059 Uiso 1 1 calc R
C34 C 1.3103(3) 0.0136(2) 0.44362(15) 0.0493(8) Uani 1 1 d .
H34 H 1.3953 0.0355 0.4540 0.059 Uiso 1 1 calc R
C35 C 1.1830(3) 0.0678(2) 0.42369(15) 0.0464(8) Uani 1 1 d .
H35 H 1.1813 0.1261 0.4207 0.056 Uiso 1 1 calc R
C36 C 1.0542(3) 0.03461(18) 0.40776(14) 0.0367(7) Uani 1 1 d .
C37 C 1.0567(3) -0.05430(18) 0.41367(14) 0.0381(7) Uani 1 1 d .
C38 C 1.1899(4) -0.1084(2) 0.43525(16) 0.0498(8) Uani 1 1 d .
H38 H 1.1924 -0.1675 0.4403 0.060 Uiso 1 1 calc R
C39 C 0.8165(3) -0.03366(17) 0.37291(14) 0.0342(6) Uani 1 1 d .
C40 C 0.8122(3) 0.05802(16) 0.36768(13) 0.0313(6) Uani 1 1 d .
C41 C 0.6845(3) 0.12352(17) 0.34921(14) 0.0338(6) Uani 1 1 d .
C42 C 0.6634(3) 0.19335(17) 0.37473(15) 0.0401(7) Uani 1 1 d .
H42 H 0.7229 0.2026 0.4051 0.048 Uiso 1 1 calc R
C43 C 0.5395(3) 0.24475(17) 0.34664(15) 0.0437(7) Uani 1 1 d .
H43 H 0.4979 0.2949 0.3548 0.052 Uiso 1 1 calc R
C44 C 0.4878(3) 0.20768(17) 0.30344(15) 0.0386(7) Uani 1 1 d .
C45 C 0.3688(3) 0.23082(18) 0.26043(15) 0.0422(7) Uani 1 1 d .
H45 H 0.3073 0.2815 0.2563 0.051 Uiso 1 1 calc R
C46 C 0.7025(3) -0.07866(17) 0.35325(15) 0.0365(7) Uani 1 1 d .
C47 C 0.7016(3) -0.17206(18) 0.37609(17) 0.0474(8) Uani 1 1 d .
H47 H 0.7616 -0.2123 0.4085 0.057 Uiso 1 1 calc R
C48 C 0.5962(3) -0.19238(19) 0.34179(17) 0.0506(8) Uani 1 1 d .
H48 H 0.5710 -0.2487 0.3463 0.061 Uiso 1 1 calc R
C49 C 0.5347(3) -0.11242(18) 0.29907(16) 0.0406(7) Uani 1 1 d .
C50 C 0.4149(3) -0.09160(18) 0.25564(15) 0.0407(7) Uani 1 1 d .
H50 H 0.3750 -0.1357 0.2453 0.049 Uiso 1 1 calc R
C51 C 0.2182(3) 0.20951(17) 0.18448(15) 0.0398(7) Uani 1 1 d .
C52 C 0.0696(3) 0.22809(18) 0.21513(16) 0.0462(8) Uani 1 1 d .
H52 H 0.0529 0.2216 0.2630 0.055 Uiso 1 1 calc R
C53 C -0.0533(4) 0.2558(2) 0.17603(17) 0.0521(8) Uani 1 1 d .
H53 H -0.1519 0.2677 0.1975 0.062 Uiso 1 1 calc R
C54 C -0.0293(4) 0.2658(2) 0.10509(17) 0.0507(8) Uani 1 1 d .
C55 C 0.1182(4) 0.2477(2) 0.07366(16) 0.0537(8) Uani 1 1 d .
H55 H 0.1346 0.2545 0.0257 0.064 Uiso 1 1 calc R
C56 C 0.2401(4) 0.21975(19) 0.11305(16) 0.0483(8) Uani 1 1 d .
H56 H 0.3383 0.2076 0.0915 0.058 Uiso 1 1 calc R
C57 C -0.2990(4) 0.3061(3) 0.0931(2) 0.0948(14) Uani 1 1 d .
H57A H -0.3352 0.2527 0.1322 0.142 Uiso 1 1 calc R
H57B H -0.3683 0.3226 0.0578 0.142 Uiso 1 1 calc R
H57C H -0.2978 0.3528 0.1105 0.142 Uiso 1 1 calc R
C58 C 0.2354(3) 0.00290(17) 0.18843(15) 0.0370(7) Uani 1 1 d .
C59 C 0.0875(3) 0.02480(18) 0.21495(15) 0.0416(7) Uani 1 1 d .
H59 H 0.0718 0.0348 0.2575 0.050 Uiso 1 1 calc R
C60 C -0.0385(4) 0.0322(2) 0.17894(16) 0.0480(8) Uani 1 1 d .
H60 H -0.1385 0.0461 0.1977 0.058 Uiso 1 1 calc R
C61 C -0.0151(3) 0.0188(2) 0.11517(16) 0.0458(7) Uani 1 1 d .
C62 C 0.1345(4) -0.0031(2) 0.08858(17) 0.0535(8) Uani 1 1 d .
H62 H 0.1510 -0.0124 0.0457 0.064 Uiso 1 1 calc R
C63 C 0.2583(3) -0.0112(2) 0.12486(16) 0.0478(8) Uani 1 1 d .
H63 H 0.3579 -0.0263 0.1067 0.057 Uiso 1 1 calc R
C64 C -0.2875(4) 0.0356(3) 0.10464(19) 0.0814(12) Uani 1 1 d .
H64A H -0.3105 -0.0105 0.1512 0.122 Uiso 1 1 calc R
H64B H -0.3573 0.0317 0.0741 0.122 Uiso 1 1 calc R
H64C H -0.3014 0.0923 0.1090 0.122 Uiso 1 1 calc R
Cu1 Cu 0.96697(4) 0.57335(2) 0.263053(18) 0.03792(11) Uani 1 1 d .
Cu2 Cu 0.47380(4) 0.06629(2) 0.263787(17) 0.03477(11) Uani 1 1 d .
N1 N 0.8442(3) 0.49572(15) 0.23322(13) 0.0437(6) Uani 1 1 d .
N2 N 0.8497(3) 0.69226(15) 0.21924(12) 0.0408(6) Uani 1 1 d .
N3 N 1.0883(3) 0.64138(13) 0.29561(12) 0.0367(5) Uani 1 1 d .
N4 N 1.0680(3) 0.46046(14) 0.31708(12) 0.0386(6) Uani 1 1 d .
N5 N 1.4409(3) 0.58716(14) 0.37686(12) 0.0391(6) Uani 1 1 d .
N6 N 1.4021(3) 0.40820(14) 0.41218(12) 0.0434(6) Uani 1 1 d .
N7 N 0.3437(3) 0.18183(14) 0.22617(12) 0.0397(6) Uani 1 1 d .
N8 N 0.5761(2) 0.13190(13) 0.30620(11) 0.0342(5) Uani 1 1 d .
N9 N 0.3606(3) -0.01102(14) 0.23019(12) 0.0377(6) Uani 1 1 d .
N10 N 0.5975(2) -0.04255(13) 0.30658(11) 0.0341(5) Uani 1 1 d .
N11 N 0.9302(3) 0.08852(14) 0.38509(11) 0.0363(5) Uani 1 1 d .
N12 N 0.9365(3) -0.08627(14) 0.39676(12) 0.0397(6) Uani 1 1 d .
O1 O 0.3736(3) 0.81508(16) 0.04930(12) 0.0690(7) Uani 1 1 d .
O2 O 0.3721(3) 0.54795(19) 0.06473(13) 0.0850(8) Uani 1 1 d .
O3 O -0.1437(3) 0.29157(17) 0.06135(12) 0.0742(7) Uani 1 1 d .
O4 O -0.1301(3) 0.02564(17) 0.07467(11) 0.0664(7) Uani 1 1 d .

loop_
_atom_site_aniso_label
_atom_site_aniso_U_11
_atom_site_aniso_U_22
_atom_site_aniso_U_33
_atom_site_aniso_U_23
_atom_site_aniso_U_13
_atom_site_aniso_U_12
C1 0.053(2) 0.073(2) 0.053(2) -0.0330(19) -0.0227(17) 0.0287(18)
C2 0.0376(18) 0.074(2) 0.0459(19) -0.0194(18) -0.0102(15) 0.0017(16)
C3 0.0424(19) 0.0542(19) 0.054(2) -0.0129(16) -0.0115(16) -0.0030(15)
C4 0.0325(16) 0.0470(17) 0.0319(15) -0.0167(14) -0.0053(12) 0.0042(13)
C5 0.0444(18) 0.0466(17) 0.0381(16) -0.0249(14) -0.0142(14) 0.0107(14)
C6 0.062(2) 0.0521(19) 0.062(2) -0.0323(17) -0.0295(18) 0.0208(17)
C7 0.0350(16) 0.0370(15) 0.0289(15) -0.0131(12) -0.0033(12) 0.0003(12)
C8 0.0399(17) 0.0394(16) 0.0327(15) -0.0199(13) -0.0050(13) 0.0044(13)
C9 0.0349(16) 0.0330(14) 0.0334(15) -0.0107(12) -0.0050(13) -0.0038(12)
C10 0.0446(19) 0.0422(17) 0.061(2) -0.0258(16) -0.0160(15) -0.0010(14)
C11 0.051(2) 0.0344(16) 0.073(2) -0.0245(16) -0.0189(17) 0.0050(14)
C12 0.0369(17) 0.0347(15) 0.0531(19) -0.0139(14) -0.0123(14) 0.0024(13)
C13 0.0385(17) 0.0363(16) 0.0518(19) -0.0124(15) -0.0094(14) 0.0063(13)
C14 0.0401(17) 0.0333(15) 0.0368(16) -0.0151(13) -0.0096(13) 0.0060(12)
C15 0.0495(19) 0.0344(16) 0.056(2) -0.0157(15) -0.0124(16) 0.0036(14)
C16 0.0469(19) 0.0343(16) 0.065(2) -0.0202(15) -0.0090(16) 0.0011(14)
C17 0.0440(18) 0.0385(16) 0.0492(18) -0.0202(14) -0.0124(15) 0.0004(14)
C18 0.0483(19) 0.0427(17) 0.0493(19) -0.0222(15) -0.0096(15) -0.0039(14)
C19 0.0417(18) 0.0413(16) 0.0412(17) -0.0153(14) -0.0124(14) 0.0075(14)
C20 0.0418(19) 0.060(2) 0.050(2) -0.0015(17) -0.0049(16) -0.0068(16)
C21 0.051(2) 0.062(2) 0.0426(19) -0.0001(16) -0.0101(16) -0.0007(17)
C22 0.0433(19) 0.0552(19) 0.0435(19) -0.0132(16) -0.0126(15) 0.0054(15)
C23 0.0420(19) 0.061(2) 0.0452(19) -0.0131(16) -0.0055(15) -0.0019(15)
C24 0.0454(19) 0.0563(19) 0.0356(17) -0.0052(15) -0.0078(15) -0.0044(15)
C25 0.052(2) 0.102(3) 0.085(3) -0.027(2) -0.029(2) 0.000(2)
C26 0.050(2) 0.0407(16) 0.0427(18) -0.0151(14) -0.0128(15) -0.0028(14)
C27 0.051(2) 0.059(2) 0.047(2) -0.0176(17) -0.0084(16) -0.0048(16)
C28 0.066(2) 0.072(2) 0.041(2) -0.0115(18) -0.0122(18) -0.0011(19)
C29 0.055(2) 0.065(2) 0.058(2) -0.0196(19) -0.0226(19) -0.0019(18)
C30 0.050(2) 0.059(2) 0.057(2) -0.0139(18) -0.0133(17) -0.0063(16)
C31 0.056(2) 0.057(2) 0.0407(18) -0.0106(16) -0.0147(16) -0.0025(17)
C32 0.070(3) 0.148(4) 0.117(4) -0.030(3) -0.052(3) -0.019(3)
C33 0.0361(18) 0.065(2) 0.0423(18) -0.0157(16) -0.0123(14) 0.0097(15)
C34 0.0373(18) 0.065(2) 0.0431(18) -0.0130(16) -0.0131(14) -0.0080(15)
C35 0.0448(19) 0.0447(17) 0.0478(19) -0.0121(15) -0.0117(15) -0.0069(14)
C36 0.0328(16) 0.0435(16) 0.0309(15) -0.0096(13) -0.0076(12) -0.0010(13)
C37 0.0375(17) 0.0457(17) 0.0297(15) -0.0126(13) -0.0077(13) 0.0043(13)
C38 0.049(2) 0.0531(19) 0.051(2) -0.0215(16) -0.0174(16) 0.0109(16)
C39 0.0357(16) 0.0355(15) 0.0306(15) -0.0108(12) -0.0074(12) 0.0005(12)
C40 0.0303(15) 0.0348(14) 0.0279(14) -0.0103(12) -0.0042(12) -0.0040(12)
C41 0.0337(16) 0.0327(14) 0.0362(16) -0.0126(12) -0.0076(12) -0.0041(12)
C42 0.0410(17) 0.0388(16) 0.0466(18) -0.0202(14) -0.0133(14) -0.0006(13)
C43 0.0481(19) 0.0325(15) 0.0552(19) -0.0198(14) -0.0147(15) 0.0043(13)
C44 0.0407(17) 0.0311(14) 0.0456(17) -0.0149(13) -0.0123(14) 0.0043(12)
C45 0.0399(17) 0.0351(15) 0.0500(19) -0.0138(14) -0.0108(14) 0.0040(13)
C46 0.0338(16) 0.0347(15) 0.0431(17) -0.0163(13) -0.0090(13) 0.0027(12)
C47 0.0439(19) 0.0325(15) 0.064(2) -0.0130(15) -0.0191(16) 0.0048(13)
C48 0.0482(19) 0.0327(16) 0.076(2) -0.0212(16) -0.0230(17) 0.0018(14)
C49 0.0404(17) 0.0375(16) 0.0502(18) -0.0210(14) -0.0132(14) -0.0012(13)
C50 0.0404(17) 0.0391(16) 0.0477(18) -0.0196(14) -0.0081(14) -0.0085(13)
C51 0.0429(18) 0.0358(15) 0.0376(17) -0.0086(13) -0.0126(14) 0.0039(13)
C52 0.051(2) 0.0489(18) 0.0367(17) -0.0141(14) -0.0108(15) 0.0071(15)
C53 0.0468(19) 0.059(2) 0.053(2) -0.0239(17) -0.0160(16) 0.0140(16)
C54 0.051(2) 0.0546(19) 0.0451(19) -0.0128(16) -0.0219(16) 0.0056(16)
C55 0.056(2) 0.067(2) 0.0345(18) -0.0134(16) -0.0097(16) -0.0018(17)
C56 0.0449(19) 0.0537(19) 0.0415(18) -0.0136(15) -0.0040(15) -0.0012(15)
C57 0.059(3) 0.127(4) 0.089(3) -0.021(3) -0.040(2) 0.018(2)
C58 0.0386(17) 0.0387(15) 0.0367(16) -0.0140(13) -0.0115(13) -0.0054(13)
C59 0.0434(18) 0.0499(17) 0.0318(16) -0.0157(14) -0.0044(13) -0.0030(14)
C60 0.0412(18) 0.0597(19) 0.0417(18) -0.0183(16) -0.0051(14) 0.0014(15)
C61 0.0398(18) 0.0583(19) 0.0373(17) -0.0118(15) -0.0118(14) -0.0094(15)
C62 0.050(2) 0.073(2) 0.0467(19) -0.0327(18) -0.0050(16) -0.0061(17)
C63 0.0366(18) 0.066(2) 0.0503(19) -0.0327(17) -0.0068(15) 0.0002(15)
C64 0.047(2) 0.132(4) 0.064(2) -0.030(2) -0.0224(19) 0.001(2)
Cu1 0.0408(2) 0.0364(2) 0.0382(2) -0.01404(16) -0.01048(16) 0.00004(15)
Cu2 0.0367(2) 0.03373(19) 0.0358(2) -0.01330(16) -0.01080(15) 0.00093(15)
N1 0.0465(15) 0.0430(14) 0.0454(15) -0.0184(12) -0.0128(12) -0.0004(12)
N2 0.0374(14) 0.0411(14) 0.0422(14) -0.0122(12) -0.0114(11) 0.0028(11)
N3 0.0369(14) 0.0319(12) 0.0428(14) -0.0145(11) -0.0112(11) 0.0041(10)
N4 0.0440(15) 0.0350(13) 0.0435(14) -0.0209(11) -0.0098(11) -0.0004(11)
N5 0.0405(14) 0.0382(13) 0.0384(14) -0.0131(11) -0.0091(11) -0.0003(11)
N6 0.0526(16) 0.0384(13) 0.0482(15) -0.0241(12) -0.0186(13) 0.0111(12)
N7 0.0420(14) 0.0396(13) 0.0384(14) -0.0133(11) -0.0140(11) 0.0025(11)
N8 0.0332(13) 0.0310(12) 0.0403(14) -0.0138(11) -0.0115(11) 0.0031(10)
N9 0.0365(14) 0.0401(13) 0.0412(14) -0.0183(11) -0.0105(11) -0.0020(11)
N10 0.0349(13) 0.0337(12) 0.0373(13) -0.0154(11) -0.0096(10) -0.0020(10)
N11 0.0355(13) 0.0348(12) 0.0369(13) -0.0102(11) -0.0079(11) -0.0024(10)
N12 0.0407(14) 0.0410(13) 0.0414(14) -0.0174(11) -0.0142(11) 0.0041(11)
O1 0.0494(15) 0.0920(18) 0.0520(14) -0.0075(13) -0.0216(12) 0.0057(13)
O2 0.0677(18) 0.113(2) 0.0691(17) -0.0168(16) -0.0358(15) -0.0064(16)
O3 0.0592(16) 0.106(2) 0.0553(15) -0.0224(14) -0.0309(13) 0.0153(14)
O4 0.0446(14) 0.112(2) 0.0485(14) -0.0326(14) -0.0160(11) -0.0055(13)

loop_
_atom_type_symbol
_atom_type_description
_atom_type_scat_dispersion_real
_atom_type_scat_dispersion_imag
_atom_type_scat_source
C C 0.0033 0.0016 'International Tables Vol C Tables 4.2.6.8 and 6.1.1.4'
H H 0.0000 0.0000 'International Tables Vol C Tables 4.2.6.8 and 6.1.1.4'
N N 0.0061 0.0033 'International Tables Vol C Tables 4.2.6.8 and 6.1.1.4'
O O 0.0106 0.0060 'International Tables Vol C Tables 4.2.6.8 and 6.1.1.4'
Cu Cu 0.3201 1.2651 'International Tables Vol C Tables 4.2.6.8 and 6.1.1.4'

loop_
_geom_angle_atom_site_label_1
_geom_angle_atom_site_label_2
_geom_angle_atom_site_label_3
_geom_angle
C6 C1 C2 120.9(3)
C6 C1 H1 119.6
C2 C1 H1 119.6
C3 C2 C1 120.6(3)
C3 C2 H2 119.7
C1 C2 H2 119.7
C2 C3 C4 119.8(3)
C2 C3 H3 120.1
C4 C3 H3 120.1
N5 C4 C5 119.6(3)
N5 C4 C3 120.6(3)
C5 C4 C3 119.7(3)
N6 C5 C4 120.7(3)
N6 C5 C6 120.3(3)
C4 C5 C6 119.0(3)
C1 C6 C5 120.0(3)
C1 C6 H6 120.0
C5 C6 H6 120.0
N5 C7 C8 119.3(2)
N5 C7 C9 112.0(2)
C8 C7 C9 128.7(3)
N6 C8 C7 119.9(3)
N6 C8 C14 112.2(2)
C7 C8 C14 127.9(2)
N3 C9 C10 109.1(2)
N3 C9 C7 129.4(2)
C10 C9 C7 121.3(3)
C11 C10 C9 108.0(3)
C11 C10 H10 126.0
C9 C10 H10 126.0
C10 C11 C12 106.4(2)
C10 C11 H11 126.8
C12 C11 H11 126.8
N3 C12 C11 110.6(3)
N3 C12 C13 116.7(3)
C11 C12 C13 132.6(3)
N2 C13 C12 120.1(3)
N2 C13 H13 120.0
C12 C13 H13 120.0
N4 C14 C15 109.1(3)
N4 C14 C8 128.7(2)
C15 C14 C8 121.9(3)
C16 C15 C14 107.6(3)
C16 C15 H15 126.2
C14 C15 H15 126.2
C15 C16 C17 106.4(3)
C15 C16 H16 126.8
C17 C16 H16 126.8
N4 C17 C16 110.7(3)
N4 C17 C18 117.0(3)
C16 C17 C18 132.2(3)
N1 C18 C17 119.6(3)
N1 C18 H18 120.2
C17 C18 H18 120.2
C24 C19 C20 118.7(3)
C24 C19 N2 119.5(3)
C20 C19 N2 121.7(3)
C21 C20 C19 120.3(3)
C21 C20 H20 119.8
C19 C20 H20 119.8
C22 C21 C20 120.5(3)
C22 C21 H21 119.7
C20 C21 H21 119.7
O1 C22 C21 115.8(3)
O1 C22 C23 124.6(3)
C21 C22 C23 119.5(3)
C22 C23 C24 119.5(3)
C22 C23 H23 120.2
C24 C23 H23 120.2
C19 C24 C23 121.3(3)
C19 C24 H24 119.3
C23 C24 H24 119.3
O1 C25 H25A 109.5
O1 C25 H25B 109.5
H25A C25 H25B 109.5
O1 C25 H25C 109.5
H25A C25 H25C 109.5
H25B C25 H25C 109.5
C27 C26 C31 118.6(3)
C27 C26 N1 121.3(3)
C31 C26 N1 120.0(3)
C28 C27 C26 120.4(3)
C28 C27 H27 119.8
C26 C27 H27 119.8
C27 C28 C29 120.5(3)
C27 C28 H28 119.7
C29 C28 H28 119.7
O2 C29 C30 125.1(3)
O2 C29 C28 115.6(3)
C30 C29 C28 119.3(3)
C31 C30 C29 119.8(3)
C31 C30 H30 120.1
C29 C30 H30 120.1
C30 C31 C26 121.3(3)
C30 C31 H31 119.3
C26 C31 H31 119.3
O2 C32 H32A 109.5
O2 C32 H32B 109.5
H32A C32 H32B 109.5
O2 C32 H32C 109.5
H32A C32 H32C 109.5
H32B C32 H32C 109.5
C38 C33 C34 120.6(3)
C38 C33 H33 119.7
C34 C33 H33 119.7
C35 C34 C33 120.8(3)
C35 C34 H34 119.6
C33 C34 H34 119.6
C34 C35 C36 119.6(3)
C34 C35 H35 120.2
C36 C35 H35 120.2
N11 C36 C37 120.0(3)
N11 C36 C35 120.2(3)
C37 C36 C35 119.8(3)
N12 C37 C36 120.5(2)
N12 C37 C38 120.7(3)
C36 C37 C38 118.8(3)
C33 C38 C37 120.3(3)
C33 C38 H38 119.8
C37 C38 H38 119.8
N12 C39 C40 119.7(2)
N12 C39 C46 112.2(2)
C40 C39 C46 128.1(2)
N11 C40 C39 119.7(2)
N11 C40 C41 112.3(2)
C39 C40 C41 127.8(2)
N8 C41 C42 109.4(2)
N8 C41 C40 129.4(2)
C42 C41 C40 121.2(2)
C43 C42 C41 107.5(3)
C43 C42 H42 126.2
C41 C42 H42 126.2
C42 C43 C44 106.8(2)
C42 C43 H43 126.6
C44 C43 H43 126.6
N8 C44 C43 109.9(2)
N8 C44 C45 116.7(3)
C43 C44 C45 133.5(3)
N7 C45 C44 120.3(3)
N7 C45 H45 119.8
C44 C45 H45 119.8
N10 C46 C47 109.2(3)
N10 C46 C39 128.7(2)
C47 C46 C39 121.8(3)
C48 C47 C46 107.5(3)
C48 C47 H47 126.3
C46 C47 H47 126.3
C47 C48 C49 106.4(3)
C47 C48 H48 126.8
C49 C48 H48 126.8
N10 C49 C48 110.9(3)
N10 C49 C50 116.6(2)
C48 C49 C50 132.3(3)
N9 C50 C49 120.0(3)
N9 C50 H50 120.0
C49 C50 H50 120.0
C56 C51 C52 118.1(3)
C56 C51 N7 121.7(3)
C52 C51 N7 120.1(3)
C53 C52 C51 121.5(3)
C53 C52 H52 119.3
C51 C52 H52 119.3
C54 C53 C52 119.6(3)
C54 C53 H53 120.2
C52 C53 H53 120.2
C53 C54 O3 124.6(3)
C53 C54 C55 119.7(3)
O3 C54 C55 115.7(3)
C56 C55 C54 120.4(3)
C56 C55 H55 119.8
C54 C55 H55 119.8
C55 C56 C51 120.7(3)
C55 C56 H56 119.6
C51 C56 H56 119.6
O3 C57 H57A 109.5
O3 C57 H57B 109.5
H57A C57 H57B 109.5
O3 C57 H57C 109.5
H57A C57 H57C 109.5
H57B C57 H57C 109.5
C59 C58 C63 119.4(3)
C59 C58 N9 119.0(3)
C63 C58 N9 121.5(3)
C58 C59 C60 120.7(3)
C58 C59 H59 119.7
C60 C59 H59 119.7
C61 C60 C59 119.8(3)
C61 C60 H60 120.1
C59 C60 H60 120.1
O4 C61 C60 124.8(3)
O4 C61 C62 116.0(3)
C60 C61 C62 119.2(3)
C63 C62 C61 120.6(3)
C63 C62 H62 119.7
C61 C62 H62 119.7
C62 C63 C58 120.2(3)
C62 C63 H63 119.9
C58 C63 H63 119.9
O4 C64 H64A 109.5
O4 C64 H64B 109.5
H64A C64 H64B 109.5
O4 C64 H64C 109.5
H64A C64 H64C 109.5
H64B C64 H64C 109.5
N3 Cu1 N4 92.81(9)
N3 Cu1 N1 176.75(9)
N4 Cu1 N1 84.02(9)
N3 Cu1 N2 83.98(9)
N4 Cu1 N2 172.58(9)
N1 Cu1 N2 99.09(10)
N8 Cu2 N10 92.76(9)
N8 Cu2 N9 174.06(9)
N10 Cu2 N9 84.11(9)
N8 Cu2 N7 83.77(9)
N10 Cu2 N7 175.61(9)
N9 Cu2 N7 99.10(9)
C18 N1 C26 115.7(2)
C18 N1 Cu1 108.5(2)
C26 N1 Cu1 134.55(19)
C13 N2 C19 116.3(2)
C13 N2 Cu1 108.23(19)
C19 N2 Cu1 135.5(2)
C9 N3 C12 105.9(2)
C9 N3 Cu1 142.81(18)
C12 N3 Cu1 110.51(19)
C14 N4 C17 106.2(2)
C14 N4 Cu1 142.94(19)
C17 N4 Cu1 109.10(19)
C7 N5 C4 120.4(2)
C8 N6 C5 119.9(2)
C45 N7 C51 116.6(2)
C45 N7 Cu2 107.38(18)
C51 N7 Cu2 134.64(19)
C41 N8 C44 106.4(2)
C41 N8 Cu2 142.60(18)
C44 N8 Cu2 109.35(18)
C50 N9 C58 115.8(2)
C50 N9 Cu2 109.07(19)
C58 N9 Cu2 135.11(18)
C46 N10 C49 106.1(2)
C46 N10 Cu2 142.45(19)
C49 N10 Cu2 109.65(18)
C40 N11 C36 120.1(2)
C39 N12 C37 120.1(2)
C22 O1 C25 117.7(3)
C29 O2 C32 118.0(3)
C54 O3 C57 117.1(3)
C61 O4 C64 117.6(3)

loop_
_geom_bond_atom_site_label_1
_geom_bond_atom_site_label_2
_geom_bond_distance
C1 C6 1.359(4)
C1 C2 1.399(4)
C1 H1 0.9300
C2 C3 1.361(4)
C2 H2 0.9300
C3 C4 1.411(4)
C3 H3 0.9300
C4 N5 1.357(3)
C4 C5 1.405(4)
C5 N6 1.345(4)
C5 C6 1.413(4)
C6 H6 0.9300
C7 N5 1.324(3)
C7 C8 1.455(4)
C7 C9 1.469(3)
C8 N6 1.326(3)
C8 C14 1.464(4)
C9 N3 1.360(3)
C9 C10 1.409(4)
C10 C11 1.362(4)
C10 H10 0.9300
C11 C12 1.386(4)
C11 H11 0.9300
C12 N3 1.381(3)
C12 C13 1.405(4)
C13 N2 1.298(3)
C13 H13 0.9300
C14 N4 1.366(3)
C14 C15 1.416(4)
C15 C16 1.366(4)
C15 H15 0.9300
C16 C17 1.395(4)
C16 H16 0.9300
C17 N4 1.370(3)
C17 C18 1.414(4)
C18 N1 1.299(3)
C18 H18 0.9300
C19 C24 1.373(4)
C19 C20 1.380(4)
C19 N2 1.434(3)
C20 C21 1.378(4)
C20 H20 0.9300
C21 C22 1.376(4)
C21 H21 0.9300
C22 O1 1.374(3)
C22 C23 1.377(4)
C23 C24 1.380(4)
C23 H23 0.9300
C24 H24 0.9300
C25 O1 1.413(4)
C25 H25A 0.9600
C25 H25B 0.9600
C25 H25C 0.9600
C26 C27 1.381(4)
C26 C31 1.388(4)
C26 N1 1.436(4)
C27 C28 1.373(4)
C27 H27 0.9300
C28 C29 1.395(4)
C28 H28 0.9300
C29 O2 1.366(4)
C29 C30 1.376(4)
C30 C31 1.376(4)
C30 H30 0.9300
C31 H31 0.9300
C32 O2 1.418(4)
C32 H32A 0.9600
C32 H32B 0.9600
C32 H32C 0.9600
C33 C38 1.358(4)
C33 C34 1.401(4)
C33 H33 0.9300
C34 C35 1.368(4)
C34 H34 0.9300
C35 C36 1.411(4)
C35 H35 0.9300
C36 N11 1.355(3)
C36 C37 1.409(4)
C37 N12 1.348(3)
C37 C38 1.416(4)
C38 H38 0.9300
C39 N12 1.324(3)
C39 C40 1.458(3)
C39 C46 1.466(4)
C40 N11 1.325(3)
C40 C41 1.463(3)
C41 N8 1.354(3)
C41 C42 1.413(3)
C42 C43 1.367(4)
C42 H42 0.9300
C43 C44 1.391(4)
C43 H43 0.9300
C44 N8 1.387(3)
C44 C45 1.399(4)
C45 N7 1.299(3)
C45 H45 0.9300
C46 N10 1.361(3)
C46 C47 1.414(4)
C47 C48 1.368(4)
C47 H47 0.9300
C48 C49 1.385(4)
C48 H48 0.9300
C49 N10 1.373(3)
C49 C50 1.412(4)
C50 N9 1.296(3)
C50 H50 0.9300
C51 C56 1.384(4)
C51 C52 1.392(4)
C51 N7 1.428(3)
C52 C53 1.379(4)
C52 H52 0.9300
C53 C54 1.375(4)
C53 H53 0.9300
C54 O3 1.376(4)
C54 C55 1.388(4)
C55 C56 1.375(4)
C55 H55 0.9300
C56 H56 0.9300
C57 O3 1.429(4)
C57 H57A 0.9600
C57 H57B 0.9600
C57 H57C 0.9600
C58 C59 1.375(4)
C58 C63 1.383(4)
C58 N9 1.439(3)
C59 C60 1.386(4)
C59 H59 0.9300
C60 C61 1.381(4)
C60 H60 0.9300
C61 O4 1.368(3)
C61 C62 1.388(4)
C62 C63 1.370(4)
C62 H62 0.9300
C63 H63 0.9300
C64 O4 1.415(4)
C64 H64A 0.9600
C64 H64B 0.9600
C64 H64C 0.9600
Cu1 N3 1.941(2)
Cu1 N4 1.970(2)
Cu1 N1 2.034(2)
Cu1 N2 2.062(2)
Cu2 N8 1.951(2)
Cu2 N10 1.969(2)
Cu2 N9 2.029(2)
Cu2 N7 2.061(2)

loop_
_geom_torsion_atom_site_label_1
_geom_torsion_atom_site_label_2
_geom_torsion_atom_site_label_3
_geom_torsion_atom_site_label_4
_geom_torsion
C6 C1 C2 C3 0.3(5)
C1 C2 C3 C4 -1.0(4)
C2 C3 C4 N5 -179.6(3)
C2 C3 C4 C5 -0.1(4)
N5 C4 C5 N6 3.4(4)
C3 C4 C5 N6 -176.1(3)
N5 C4 C5 C6 -178.8(2)
C3 C4 C5 C6 1.8(4)
C2 C1 C6 C5 1.4(5)
N6 C5 C6 C1 175.4(3)
C4 C5 C6 C1 -2.4(4)
N5 C7 C8 N6 4.9(4)
C9 C7 C8 N6 -172.4(2)
N5 C7 C8 C14 -175.4(2)
C9 C7 C8 C14 7.3(4)
N5 C7 C9 N3 155.2(3)
C8 C7 C9 N3 -27.3(4)
N5 C7 C9 C10 -20.7(4)
C8 C7 C9 C10 156.8(3)
N3 C9 C10 C11 -0.3(3)
C7 C9 C10 C11 176.3(2)
C9 C10 C11 C12 -0.5(3)
C10 C11 C12 N3 1.1(3)
C10 C11 C12 C13 178.9(3)
N3 C12 C13 N2 3.7(4)
C11 C12 C13 N2 -174.0(3)
N6 C8 C14 N4 -159.4(3)
C7 C8 C14 N4 20.9(4)
N6 C8 C14 C15 13.4(4)
C7 C8 C14 C15 -166.2(3)
N4 C14 C15 C16 0.4(3)
C8 C14 C15 C16 -173.7(2)
C14 C15 C16 C17 0.0(3)
C15 C16 C17 N4 -0.4(3)
C15 C16 C17 C18 -178.3(3)
N4 C17 C18 N1 -0.8(4)
C16 C17 C18 N1 176.9(3)
C24 C19 C20 C21 -2.6(5)
N2 C19 C20 C21 -178.9(3)
C19 C20 C21 C22 1.0(5)
C20 C21 C22 O1 -178.6(3)
C20 C21 C22 C23 1.0(5)
O1 C22 C23 C24 178.2(3)
C21 C22 C23 C24 -1.3(5)
C20 C19 C24 C23 2.3(5)
N2 C19 C24 C23 178.7(3)
C22 C23 C24 C19 -0.3(5)
C31 C26 C27 C28 -1.1(5)
N1 C26 C27 C28 176.5(3)
C26 C27 C28 C29 0.3(5)
C27 C28 C29 O2 179.5(3)
C27 C28 C29 C30 1.2(5)
O2 C29 C30 C31 180.0(3)
C28 C29 C30 C31 -1.9(5)
C29 C30 C31 C26 1.1(5)
C27 C26 C31 C30 0.5(5)
N1 C26 C31 C30 -177.2(3)
C38 C33 C34 C35 -1.5(4)
C33 C34 C35 C36 -0.1(4)
C34 C35 C36 N11 -177.3(2)
C34 C35 C36 C37 1.1(4)
N11 C36 C37 N12 0.1(4)
C35 C36 C37 N12 -178.2(2)
N11 C36 C37 C38 178.0(2)
C35 C36 C37 C38 -0.4(4)
C34 C33 C38 C37 2.3(4)
N12 C37 C38 C33 176.5(3)
C36 C37 C38 C33 -1.3(4)
N12 C39 C40 N11 1.7(4)
C46 C39 C40 N11 -176.9(2)
N12 C39 C40 C41 -173.8(2)
C46 C39 C40 C41 7.5(4)
N11 C40 C41 N8 153.8(3)
C39 C40 C41 N8 -30.4(4)
N11 C40 C41 C42 -23.5(3)
C39 C40 C41 C42 152.3(3)
N8 C41 C42 C43 0.1(3)
C40 C41 C42 C43 177.9(2)
C41 C42 C43 C44 -1.1(3)
C42 C43 C44 N8 1.7(3)
C42 C43 C44 C45 -178.9(3)
N8 C44 C45 N7 0.9(4)
C43 C44 C45 N7 -178.5(3)
N12 C39 C46 N10 -155.9(3)
C40 C39 C46 N10 22.8(4)
N12 C39 C46 C47 16.1(4)
C40 C39 C46 C47 -165.2(3)
N10 C46 C47 C48 0.9(3)
C39 C46 C47 C48 -172.4(3)
C46 C47 C48 C49 -0.1(3)
C47 C48 C49 N10 -0.8(3)
C47 C48 C49 C50 -175.1(3)
N10 C49 C50 N9 -5.8(4)
C48 C49 C50 N9 168.3(3)
C56 C51 C52 C53 0.1(4)
N7 C51 C52 C53 179.3(3)
C51 C52 C53 C54 -0.2(5)
C52 C53 C54 O3 178.8(3)
C52 C53 C54 C55 0.1(5)
C53 C54 C55 C56 0.1(5)
O3 C54 C55 C56 -178.7(3)
C54 C55 C56 C51 -0.3(5)
C52 C51 C56 C55 0.2(4)
N7 C51 C56 C55 -179.0(3)
C63 C58 C59 C60 0.5(4)
N9 C58 C59 C60 -175.1(3)
C58 C59 C60 C61 -1.0(4)
C59 C60 C61 O4 -179.0(3)
C59 C60 C61 C62 0.9(5)
O4 C61 C62 C63 179.7(3)
C60 C61 C62 C63 -0.2(5)
C61 C62 C63 C58 -0.4(5)
C59 C58 C63 C62 0.2(4)
N9 C58 C63 C62 175.7(3)
C17 C18 N1 C26 -177.8(3)
C17 C18 N1 Cu1 -8.7(3)
C27 C26 N1 C18 -126.4(3)
C31 C26 N1 C18 51.2(4)
C27 C26 N1 Cu1 68.2(4)
C31 C26 N1 Cu1 -114.2(3)
N3 Cu1 N1 C18 -1.2(17)
N4 Cu1 N1 C18 11.11(19)
N2 Cu1 N1 C18 -162.10(19)
N3 Cu1 N1 C26 164.9(14)
N4 Cu1 N1 C26 177.3(3)
N2 Cu1 N1 C26 4.1(3)
C12 C13 N2 C19 -179.0(3)
C12 C13 N2 Cu1 1.6(3)
C24 C19 N2 C13 -112.0(3)
C20 C19 N2 C13 64.3(4)
C24 C19 N2 Cu1 67.3(4)
C20 C19 N2 Cu1 -116.4(3)
N3 Cu1 N2 C13 -4.32(19)
N4 Cu1 N2 C13 60.3(8)
N1 Cu1 N2 C13 174.61(19)
N3 Cu1 N2 C19 176.4(3)
N4 Cu1 N2 C19 -119.0(7)
N1 Cu1 N2 C19 -4.7(3)
C10 C9 N3 C12 1.0(3)
C7 C9 N3 C12 -175.3(3)
C10 C9 N3 Cu1 -167.1(2)
C7 C9 N3 Cu1 16.6(5)
C11 C12 N3 C9 -1.3(3)
C13 C12 N3 C9 -179.5(2)
C11 C12 N3 Cu1 171.0(2)
C13 C12 N3 Cu1 -7.1(3)
N4 Cu1 N3 C9 0.6(3)
N1 Cu1 N3 C9 12.9(17)
N2 Cu1 N3 C9 173.9(3)
N4 Cu1 N3 C12 -167.17(19)
N1 Cu1 N3 C12 -154.9(15)
N2 Cu1 N3 C12 6.13(18)
C15 C14 N4 C17 -0.7(3)
C8 C14 N4 C17 172.9(3)
C15 C14 N4 Cu1 161.4(2)
C8 C14 N4 Cu1 -25.0(5)
C16 C17 N4 C14 0.7(3)
C18 C17 N4 C14 178.9(2)
C16 C17 N4 Cu1 -167.97(19)
C18 C17 N4 Cu1 10.2(3)
N3 Cu1 N4 C14 6.1(3)
N1 Cu1 N4 C14 -173.2(3)
N2 Cu1 N4 C14 -57.9(9)
N3 Cu1 N4 C17 167.90(18)
N1 Cu1 N4 C17 -11.41(18)
N2 Cu1 N4 C17 103.8(7)
C8 C7 N5 C4 -2.3(4)
C9 C7 N5 C4 175.4(2)
C5 C4 N5 C7 -1.7(4)
C3 C4 N5 C7 177.8(3)
C7 C8 N6 C5 -3.3(4)
C14 C8 N6 C5 177.0(2)
C4 C5 N6 C8 -0.8(4)
C6 C5 N6 C8 -178.6(2)
C44 C45 N7 C51 179.0(3)
C44 C45 N7 Cu2 10.3(3)
C56 C51 N7 C45 128.0(3)
C52 C51 N7 C45 -51.2(4)
C56 C51 N7 Cu2 -67.2(4)
C52 C51 N7 Cu2 113.6(3)
N8 Cu2 N7 C45 -13.15(19)
N10 Cu2 N7 C45 24.7(12)
N9 Cu2 N7 C45 161.60(19)
N8 Cu2 N7 C51 -178.9(3)
N10 Cu2 N7 C51 -141.0(11)
N9 Cu2 N7 C51 -4.2(3)
C42 C41 N8 C44 0.9(3)
C40 C41 N8 C44 -176.6(3)
C42 C41 N8 Cu2 -161.7(2)
C40 C41 N8 Cu2 20.8(5)
C43 C44 N8 C41 -1.7(3)
C45 C44 N8 C41 178.8(2)
C43 C44 N8 Cu2 167.27(19)
C45 C44 N8 Cu2 -12.2(3)
N10 Cu2 N8 C41 -1.4(3)
N9 Cu2 N8 C41 56.6(9)
N7 Cu2 N8 C41 175.9(3)
N10 Cu2 N8 C44 -163.76(18)
N9 Cu2 N8 C44 -105.7(8)
N7 Cu2 N8 C44 13.54(18)
C49 C50 N9 C58 -178.1(2)
C49 C50 N9 Cu2 -0.2(3)
C59 C58 N9 C50 112.3(3)
C63 C58 N9 C50 -63.1(4)
C59 C58 N9 Cu2 -64.9(3)
C63 C58 N9 Cu2 119.6(3)
N8 Cu2 N9 C50 -54.6(9)
N10 Cu2 N9 C50 3.81(18)
N7 Cu2 N9 C50 -173.18(18)
N8 Cu2 N9 C58 122.8(8)
N10 Cu2 N9 C58 -178.8(3)
N7 Cu2 N9 C58 4.2(3)
C47 C46 N10 C49 -1.4(3)
C39 C46 N10 C49 171.4(3)
C47 C46 N10 Cu2 160.2(2)
C39 C46 N10 Cu2 -27.0(5)
C48 C49 N10 C46 1.4(3)
C50 C49 N10 C46 176.6(2)
C48 C49 N10 Cu2 -166.85(19)
C50 C49 N10 Cu2 8.4(3)
N8 Cu2 N10 C46 7.1(3)
N9 Cu2 N10 C46 -167.8(3)
N7 Cu2 N10 C46 -30.6(13)
N8 Cu2 N10 C49 168.34(18)
N9 Cu2 N10 C49 -6.60(18)
N7 Cu2 N10 C49 130.7(11)
C39 C40 N11 C36 -0.1(4)
C41 C40 N11 C36 176.1(2)
C37 C36 N11 C40 -0.8(4)
C35 C36 N11 C40 177.5(2)
C40 C39 N12 C37 -2.4(4)
C46 C39 N12 C37 176.5(2)
C36 C37 N12 C39 1.5(4)
C38 C37 N12 C39 -176.3(2)
C21 C22 O1 C25 175.6(3)
C23 C22 O1 C25 -4.0(5)
C30 C29 O2 C32 -7.4(6)
C28 C29 O2 C32 174.4(4)
C53 C54 O3 C57 -2.0(5)
C55 C54 O3 C57 176.7(3)
C60 C61 O4 C64 -8.8(5)
C62 C61 O4 C64 171.4(3)
